data_2225074
loop_
_publ_author_name
'Jasinski, Jerry P.'
'Butcher, Ray J.'
'Narayana, B.'
'Samshuddin, S.'
'Yathirajan, H. S.'

_publ_section_title
;
 A monoclinic polymorph of
 1-(4-chlorophenyl)-3-(4-methoxyphenyl)prop-2-en-1-one
;
_journal_coeditor_code OM2306
_journal_issue 2
_journal_name_full 'Acta Crystallographica Section E'
_journal_page_first o269
_journal_page_last o270
_journal_paper_doi 10.1107/S1600536809054956
_journal_volume 66
_journal_year 2010
_chemical_formula_iupac 'C16 H13 Cl O2'
_chemical_formula_moiety 'C16 H13 Cl O2'
_chemical_formula_sum 'C16 H13 Cl O2'
_chemical_formula_weight 272.71
_chemical_name_systematic
;
1-(4-chlorophenyl)-3-(4-methoxyphenyl)prop-2-en-1-one
;
_space_group_IT_number 14
_symmetry_cell_setting monoclinic
_symmetry_space_group_name_Hall '-P 2ybc'
_symmetry_space_group_name_H-M 'P 1 21/c 1'
_atom_sites_solution_hydrogens geom
_atom_sites_solution_primary direct
_atom_sites_solution_secondary difmap
_cell_angle_alpha 90.00
_cell_angle_beta 90.771(5)
_cell_angle_gamma 90.00
_cell_formula_units_Z 4
_cell_length_a 15.6695(7)
_cell_length_b 14.1235(8)
_cell_length_c 5.8455(3)
_cell_measurement_reflns_used 3121
_cell_measurement_temperature 110(2)
_cell_measurement_theta_max 73.7672
_cell_measurement_theta_min 4.1956
_cell_volume 1293.54(11)
_computing_cell_refinement '<i>CrysAlis RED</i> (Oxford Diffraction, 2007)'
_computing_data_collection '<i>CrysAlis Pro</i> (Oxford Diffraction, 2007)'
_computing_data_reduction '<i>CrysAlis RED</i> (Oxford Diffraction, 2007)'
_computing_molecular_graphics '<i>SHELXTL</i> (Sheldrick, 2008)'
_computing_publication_material '<i>SHELXL97</i> (Sheldrick, 2008)'
_computing_structure_refinement '<i>SHELXL97</i> (Sheldrick, 2008)'
_computing_structure_solution '<i>SHELXS97</i> (Sheldrick, 2008)'
_diffrn_ambient_temperature 110(2)
_diffrn_detector_area_resol_mean 10.5081
_diffrn_measured_fraction_theta_full 0.996
_diffrn_measured_fraction_theta_max 0.966
_diffrn_measurement_device_type
;
Oxford Diffraction Xcalibur diffractometer with a Ruby (Gemini Cu) detector
;
_diffrn_measurement_method '\w scans'
_diffrn_radiation_monochromator graphite
_diffrn_radiation_source 'Enhance (Cu) X-ray Source'
_diffrn_radiation_type CuK\a
_diffrn_radiation_wavelength 1.54184
_diffrn_reflns_av_R_equivalents 0.0211
_diffrn_reflns_av_sigmaI/netI 0.0225
_diffrn_reflns_limit_h_max 17
_diffrn_reflns_limit_h_min -19
_diffrn_reflns_limit_k_max 17
_diffrn_reflns_limit_k_min -16
_diffrn_reflns_limit_l_max 7
_diffrn_reflns_limit_l_min -5
_diffrn_reflns_number 5083
_diffrn_reflns_theta_full 67.50
_diffrn_reflns_theta_max 74.02
_diffrn_reflns_theta_min 4.21
_diffrn_standards_decay_% <2%
_diffrn_standards_number 0
_exptl_absorpt_coefficient_mu 2.565
_exptl_absorpt_correction_T_max 0.558
_exptl_absorpt_correction_T_min 0.483
_exptl_absorpt_correction_type multi-scan
_exptl_absorpt_process_details
;
(CrysAlis RED; Oxford Diffraction, 2007)
;
_exptl_crystal_colour colorless
_exptl_crystal_density_diffrn 1.400
_exptl_crystal_density_method 'not measured'
_exptl_crystal_description needle
_exptl_crystal_F_000 568
_exptl_crystal_size_max 0.54
_exptl_crystal_size_mid 0.13
_exptl_crystal_size_min 0.08
_refine_diff_density_max 0.249
_refine_diff_density_min -0.224
_refine_ls_extinction_method none
_refine_ls_goodness_of_fit_ref 1.037
_refine_ls_hydrogen_treatment constr
_refine_ls_matrix_type full
_refine_ls_number_parameters 173
_refine_ls_number_reflns 2537
_refine_ls_number_restraints 0
_refine_ls_restrained_S_all 1.037
_refine_ls_R_factor_all 0.0408
_refine_ls_R_factor_gt 0.0351
_refine_ls_shift/su_max 0.001
_refine_ls_shift/su_mean 0.000
_refine_ls_structure_factor_coef Fsqd
_refine_ls_weighting_details 'calc w=1/[\s^2^(Fo^2^)+(0.0574P)^2^+0.4041P] where P=(Fo^2^+2Fc^2^)/3'
_refine_ls_weighting_scheme calc
_refine_ls_wR_factor_gt 0.0920
_refine_ls_wR_factor_ref 0.0955
_reflns_number_gt 2223
_reflns_number_total 2537
_reflns_threshold_expression I>2\s(I)
_cod_data_source_file om2306.cif
_cod_data_source_block I
_cod_original_cell_volume 1293.53(12)
_cod_original_sg_symbol_H-M 'P 21/c'
_cod_database_code 2225074
_cod_database_fobs_code 2225074

loop_
_symmetry_equiv_pos_as_xyz
'x, y, z'
'-x, y+1/2, -z+1/2'
'-x, -y, -z'
'x, -y-1/2, z-1/2'

loop_
_atom_site_type_symbol
_atom_site_label
_atom_site_fract_x
_atom_site_fract_y
_atom_site_fract_z
_atom_site_U_iso_or_equiv
_atom_site_adp_type
_atom_site_calc_flag
_atom_site_refinement_flags
_atom_site_occupancy
_atom_site_disorder_assembly
_atom_site_disorder_group
Cl Cl1 0.84683(2) 0.61936(3) 0.17788(6) 0.02523(13) Uani d . 1 . .
O O1 0.47093(7) 0.63259(9) 0.70069(19) 0.0289(3) Uani d . 1 . .
O O2 0.01821(7) 0.61488(8) -0.07719(19) 0.0241(3) Uani d . 1 . .
C C1 0.57310(9) 0.62821(10) 0.4074(3) 0.0181(3) Uani d . 1 . .
C C2 0.63878(9) 0.66090(10) 0.5520(2) 0.0188(3) Uani d . 1 . .
H H2 0.6255 0.6849 0.6990 0.023 Uiso calc R 1 . .
C C3 0.72286(9) 0.65859(10) 0.4828(3) 0.0198(3) Uani d . 1 . .
H H3 0.7672 0.6817 0.5800 0.024 Uiso calc R 1 . .
C C4 0.74128(9) 0.62174(10) 0.2682(3) 0.0193(3) Uani d . 1 . .
C C5 0.67775(10) 0.58747(11) 0.1233(3) 0.0205(3) Uani d . 1 . .
H H5 0.6916 0.5612 -0.0212 0.025 Uiso calc R 1 . .
C C6 0.59317(9) 0.59211(11) 0.1929(3) 0.0202(3) Uani d . 1 . .
H H6 0.5489 0.5705 0.0934 0.024 Uiso calc R 1 . .
C C7 0.48352(9) 0.63066(10) 0.4945(3) 0.0200(3) Uani d . 1 . .
C C8 0.41225(9) 0.63059(11) 0.3255(3) 0.0211(3) Uani d . 1 . .
H H8 0.4223 0.6467 0.1704 0.025 Uiso calc R 1 . .
C C9 0.33359(9) 0.60773(11) 0.3930(3) 0.0200(3) Uani d . 1 . .
H H9 0.3284 0.5885 0.5479 0.024 Uiso calc R 1 . .
C C10 0.25468(9) 0.60893(10) 0.2562(3) 0.0181(3) Uani d . 1 . .
C C11 0.24715(9) 0.65496(11) 0.0440(3) 0.0202(3) Uani d . 1 . .
H H11 0.2960 0.6839 -0.0206 0.024 Uiso calc R 1 . .
C C12 0.16938(9) 0.65893(11) -0.0730(3) 0.0200(3) Uani d . 1 . .
H H12 0.1648 0.6915 -0.2149 0.024 Uiso calc R 1 . .
C C13 0.09809(9) 0.61476(10) 0.0193(3) 0.0187(3) Uani d . 1 . .
C C14 0.10492(9) 0.56679(11) 0.2274(3) 0.0202(3) Uani d . 1 . .
H H14 0.0567 0.5354 0.2882 0.024 Uiso calc R 1 . .
C C15 0.18181(9) 0.56513(11) 0.3443(2) 0.0199(3) Uani d . 1 . .
H H15 0.1856 0.5336 0.4877 0.024 Uiso calc R 1 . .
C C16 0.00342(10) 0.67344(13) -0.2722(3) 0.0263(3) Uani d . 1 . .
H H16A 0.0140 0.7397 -0.2311 0.039 Uiso calc R 1 . .
H H16B -0.0559 0.6662 -0.3248 0.039 Uiso calc R 1 . .
H H16C 0.0420 0.6547 -0.3948 0.039 Uiso calc R 1 . .

loop_
_atom_site_aniso_label
_atom_site_aniso_U_11
_atom_site_aniso_U_22
_atom_site_aniso_U_33
_atom_site_aniso_U_12
_atom_site_aniso_U_13
_atom_site_aniso_U_23
Cl1 0.0180(2) 0.0276(2) 0.0302(2) 0.00214(13) 0.00556(14) 0.00128(15)
O1 0.0214(6) 0.0441(7) 0.0212(6) -0.0035(5) 0.0006(4) 0.0008(5)
O2 0.0158(5) 0.0266(6) 0.0298(6) -0.0025(4) -0.0041(4) 0.0048(5)
C1 0.0174(7) 0.0170(7) 0.0198(7) -0.0009(5) -0.0019(5) 0.0039(6)
C2 0.0197(7) 0.0188(7) 0.0180(7) 0.0019(5) -0.0009(5) -0.0002(6)
C3 0.0185(7) 0.0188(7) 0.0221(7) 0.0000(5) -0.0031(5) -0.0009(6)
C4 0.0167(7) 0.0172(7) 0.0239(7) 0.0018(5) 0.0022(6) 0.0034(6)
C5 0.0251(7) 0.0189(7) 0.0176(7) 0.0019(6) 0.0016(6) -0.0002(5)
C6 0.0194(7) 0.0206(7) 0.0206(7) -0.0015(5) -0.0038(5) 0.0008(6)
C7 0.0196(7) 0.0193(7) 0.0212(7) -0.0006(5) -0.0008(6) 0.0012(6)
C8 0.0178(7) 0.0248(8) 0.0207(7) 0.0005(6) 0.0000(6) 0.0021(6)
C9 0.0206(7) 0.0189(7) 0.0204(7) 0.0017(5) -0.0001(6) 0.0010(6)
C10 0.0167(7) 0.0170(7) 0.0207(7) 0.0023(5) 0.0015(5) -0.0012(6)
C11 0.0164(7) 0.0222(7) 0.0220(7) -0.0007(5) 0.0032(5) 0.0011(6)
C12 0.0195(7) 0.0215(8) 0.0190(7) 0.0001(6) 0.0012(5) 0.0008(6)
C13 0.0161(7) 0.0171(7) 0.0228(7) 0.0009(5) -0.0013(5) -0.0033(6)
C14 0.0177(7) 0.0187(7) 0.0245(7) -0.0015(5) 0.0039(5) 0.0012(6)
C15 0.0212(7) 0.0186(7) 0.0201(7) 0.0016(6) 0.0030(5) 0.0015(6)
C16 0.0213(7) 0.0341(9) 0.0235(8) 0.0027(6) -0.0036(6) 0.0014(7)

loop_
_atom_type_symbol
_atom_type_description
_atom_type_scat_dispersion_real
_atom_type_scat_dispersion_imag
_atom_type_scat_source
C C 0.0181 0.0091 'International Tables Vol C Tables 4.2.6.8 and 6.1.1.4'
H H 0.0000 0.0000 'International Tables Vol C Tables 4.2.6.8 and 6.1.1.4'
O O 0.0492 0.0322 'International Tables Vol C Tables 4.2.6.8 and 6.1.1.4'
Cl Cl 0.3639 0.7018 'International Tables Vol C Tables 4.2.6.8 and 6.1.1.4'

loop_
_geom_angle_atom_site_label_1
_geom_angle_atom_site_label_2
_geom_angle_atom_site_label_3
_geom_angle_site_symmetry_1
_geom_angle_site_symmetry_3
_geom_angle
_geom_angle_publ_flag
C13 O2 C16 . . 118.00(12) ?
C6 C1 C2 . . 119.36(14) ?
C6 C1 C7 . . 122.52(13) ?
C2 C1 C7 . . 118.09(13) ?
C3 C2 C1 . . 120.69(14) ?
C3 C2 H2 . . 119.7 ?
C1 C2 H2 . . 119.7 ?
C2 C3 C4 . . 118.82(13) ?
C2 C3 H3 . . 120.6 ?
C4 C3 H3 . . 120.6 ?
C5 C4 C3 . . 121.70(14) ?
C5 C4 Cl1 . . 119.01(12) ?
C3 C4 Cl1 . . 119.29(11) ?
C4 C5 C6 . . 118.91(14) ?
C4 C5 H5 . . 120.5 ?
C6 C5 H5 . . 120.5 ?
C5 C6 C1 . . 120.48(13) ?
C5 C6 H6 . . 119.8 ?
C1 C6 H6 . . 119.8 ?
O1 C7 C8 . . 121.77(14) ?
O1 C7 C1 . . 119.92(13) ?
C8 C7 C1 . . 118.31(13) ?
C9 C8 C7 . . 119.51(14) ?
C9 C8 H8 . . 120.2 ?
C7 C8 H8 . . 120.2 ?
C8 C9 C10 . . 127.64(14) ?
C8 C9 H9 . . 116.2 ?
C10 C9 H9 . . 116.2 ?
C15 C10 C11 . . 118.00(13) ?
C15 C10 C9 . . 118.70(14) ?
C11 C10 C9 . . 123.25(13) ?
C12 C11 C10 . . 121.06(13) ?
C12 C11 H11 . . 119.5 ?
C10 C11 H11 . . 119.5 ?
C11 C12 C13 . . 119.52(14) ?
C11 C12 H12 . . 120.2 ?
C13 C12 H12 . . 120.2 ?
O2 C13 C12 . . 125.02(13) ?
O2 C13 C14 . . 114.83(13) ?
C12 C13 C14 . . 120.15(13) ?
C15 C14 C13 . . 119.82(14) ?
C15 C14 H14 . . 120.1 ?
C13 C14 H14 . . 120.1 ?
C14 C15 C10 . . 121.41(14) ?
C14 C15 H15 . . 119.3 ?
C10 C15 H15 . . 119.3 ?
O2 C16 H16A . . 109.5 ?
O2 C16 H16B . . 109.5 ?
H16A C16 H16B . . 109.5 ?
O2 C16 H16C . . 109.5 ?
H16A C16 H16C . . 109.5 ?
H16B C16 H16C . . 109.5 ?

loop_
_geom_bond_atom_site_label_1
_geom_bond_atom_site_label_2
_geom_bond_site_symmetry_2
_geom_bond_distance
_geom_bond_publ_flag
Cl1 C4 . 1.7431(15) ?
O1 C7 . 1.2240(19) ?
O2 C13 . 1.3659(18) ?
O2 C16 . 1.4248(19) ?
C1 C6 . 1.394(2) ?
C1 C2 . 1.401(2) ?
C1 C7 . 1.500(2) ?
C2 C3 . 1.384(2) ?
C2 H2 . 0.9500 ?
C3 C4 . 1.392(2) ?
C3 H3 . 0.9500 ?
C4 C5 . 1.386(2) ?
C5 C6 . 1.393(2) ?
C5 H5 . 0.9500 ?
C6 H6 . 0.9500 ?
C7 C8 . 1.481(2) ?
C8 C9 . 1.339(2) ?
C8 H8 . 0.9500 ?
C9 C10 . 1.464(2) ?
C9 H9 . 0.9500 ?
C10 C15 . 1.403(2) ?
C10 C11 . 1.404(2) ?
C11 C12 . 1.391(2) ?
C11 H11 . 0.9500 ?
C12 C13 . 1.395(2) ?
C12 H12 . 0.9500 ?
C13 C14 . 1.395(2) ?
C14 C15 . 1.377(2) ?
C14 H14 . 0.9500 ?
C15 H15 . 0.9500 ?
C16 H16A . 0.9800 ?
C16 H16B . 0.9800 ?
C16 H16C . 0.9800 ?

loop_
_geom_hbond_atom_site_label_D
_geom_hbond_atom_site_label_H
_geom_hbond_atom_site_label_A
_geom_hbond_site_symmetry_A
_geom_hbond_distance_DH
_geom_hbond_distance_HA
_geom_hbond_distance_DA
_geom_hbond_angle_DHA
C9 H9 O1 . 0.95 2.47 2.8080(19) 100.6
C2 H2 Cg1 4_576 0.95 2.85 3.4675(15) 124
C12 H12 Cg2 4_575 0.95 2.92 3.6616(17) 136

loop_
_geom_torsion_atom_site_label_1
_geom_torsion_atom_site_label_2
_geom_torsion_atom_site_label_3
_geom_torsion_atom_site_label_4
_geom_torsion_site_symmetry_1
_geom_torsion_site_symmetry_2
_geom_torsion_site_symmetry_3
_geom_torsion_site_symmetry_4
_geom_torsion
_geom_torsion_publ_flag
C6 C1 C2 C3 . . . . 0.7(2) ?
C7 C1 C2 C3 . . . . 178.69(13) ?
C1 C2 C3 C4 . . . . -1.0(2) ?
C2 C3 C4 C5 . . . . -0.1(2) ?
C2 C3 C4 Cl1 . . . . 179.45(11) ?
C3 C4 C5 C6 . . . . 1.4(2) ?
Cl1 C4 C5 C6 . . . . -178.06(11) ?
C4 C5 C6 C1 . . . . -1.8(2) ?
C2 C1 C6 C5 . . . . 0.7(2) ?
C7 C1 C6 C5 . . . . -177.17(14) ?
C6 C1 C7 O1 . . . . 155.92(15) ?
C2 C1 C7 O1 . . . . -22.0(2) ?
C6 C1 C7 C8 . . . . -24.0(2) ?
C2 C1 C7 C8 . . . . 158.05(14) ?
O1 C7 C8 C9 . . . . -17.5(2) ?
C1 C7 C8 C9 . . . . 162.41(14) ?
C7 C8 C9 C10 . . . . 176.11(14) ?
C8 C9 C10 C15 . . . . 167.66(15) ?
C8 C9 C10 C11 . . . . -14.8(2) ?
C15 C10 C11 C12 . . . . 1.4(2) ?
C9 C10 C11 C12 . . . . -176.08(14) ?
C10 C11 C12 C13 . . . . -1.4(2) ?
C16 O2 C13 C12 . . . . -7.9(2) ?
C16 O2 C13 C14 . . . . 171.26(13) ?
C11 C12 C13 O2 . . . . 178.95(14) ?
C11 C12 C13 C14 . . . . -0.2(2) ?
O2 C13 C14 C15 . . . . -177.58(13) ?
C12 C13 C14 C15 . . . . 1.6(2) ?
C13 C14 C15 C10 . . . . -1.6(2) ?
C11 C10 C15 C14 . . . . 0.0(2) ?
C9 C10 C15 C14 . . . . 177.68(13) ?

loop_
_cod_related_entry_id
_cod_related_entry_database
_cod_related_entry_code
1 ChemSpider 4494727
